data_4111218
loop_
_publ_author_name
'Christopher G. Oliveri'
'Nathan C. Gianneschi'
'SonBinh T. Nguyen'
'Chad A. Mirkin'
'Charlotte L. Stern'
'Zdzislaw Wawrzak'
'Maren Pink'

_publ_contact_author_address
;Northwestern University
Department of Chemistry and the 
International Institute for Nanotechnology
2145 Sheridan Road 
Evanston, IL  60208-3113
;
_publ_contact_author_email coliveri@chem.northwestern.edu
_publ_contact_author_fax '847-467-4998 '
_publ_contact_author_name 'Christopher Oliveri'
_publ_contact_author_phone '847-467-4998 '
_publ_section_title
;
 Supramolecular Allosteric Cofacial Porphyrin Complexes
;
_journal_name_full 'Journal of the American Chemical Society'
_journal_page_first 16286
_journal_page_last 16296
_journal_paper_doi 10.1021/ja0661010
_journal_volume 128
_journal_year 2006
_chemical_formula_sum 'C181 H166 Cl4 N12 O8 P4 Rh2 Zn2'
_chemical_formula_weight 3239.50
_chemical_name_systematic
; 
 ? 
;
_space_group_IT_number 2
_symmetry_cell_setting triclinic
_symmetry_space_group_name_Hall '-P 1'
_symmetry_space_group_name_H-M 'P -1'
_atom_sites_solution_hydrogens geom
_atom_sites_solution_primary direct
_atom_sites_solution_secondary difmap
_audit_creation_method SHELXL-97
_cell_angle_alpha 83.044(2)
_cell_angle_beta 73.368(2)
_cell_angle_gamma 74.250(2)
_cell_formula_units_Z 1
_cell_length_a 13.9395(13)
_cell_length_b 17.1623(17)
_cell_length_c 20.894(2)
_cell_measurement_reflns_used 6999
_cell_measurement_temperature 153(2)
_cell_measurement_theta_max 0.00
_cell_measurement_theta_min 0.00
_cell_volume 4604.5(8)
_computing_cell_refinement 'Bruker SMART'
_computing_data_collection 'Bruker SMART'
_computing_data_reduction 'Bruker SAINT'
_computing_molecular_graphics 'Bruker SHELXTL'
_computing_publication_material 'Bruker SHELXTL'
_computing_structure_refinement 'SHELXL-97 (Sheldrick, 1997)'
_computing_structure_solution 'SHELXS-97 (Sheldrick, 1990)'
_diffrn_ambient_temperature 153(2)
_diffrn_measured_fraction_theta_full 0.883
_diffrn_measured_fraction_theta_max 0.883
_diffrn_measurement_device_type 'CCD area detector'
_diffrn_measurement_method 'omega scans'
_diffrn_radiation_monochromator graphite
_diffrn_radiation_source 'fine-focus sealed tube'
_diffrn_radiation_type MoK\a
_diffrn_radiation_wavelength 0.71073
_diffrn_reflns_av_R_equivalents 0.0712
_diffrn_reflns_av_sigmaI/netI 0.1982
_diffrn_reflns_limit_h_max 18
_diffrn_reflns_limit_h_min -18
_diffrn_reflns_limit_k_max 22
_diffrn_reflns_limit_k_min -21
_diffrn_reflns_limit_l_max 27
_diffrn_reflns_limit_l_min -27
_diffrn_reflns_number 42335
_diffrn_reflns_theta_full 28.83
_diffrn_reflns_theta_max 28.83
_diffrn_reflns_theta_min 1.02
_exptl_absorpt_coefficient_mu 0.581
_exptl_absorpt_correction_T_max 0.9695
_exptl_absorpt_correction_T_min 0.8265
_exptl_absorpt_correction_type integration
_exptl_crystal_colour magenta
_exptl_crystal_density_diffrn 1.168
_exptl_crystal_density_meas 0
_exptl_crystal_description plate
_exptl_crystal_F_000 1678
_exptl_crystal_size_max 0.170
_exptl_crystal_size_mid 0.170
_exptl_crystal_size_min 0.50
_refine_diff_density_max 1.378
_refine_diff_density_min -0.747
_refine_diff_density_rms 0.151
_refine_ls_extinction_method none
_refine_ls_goodness_of_fit_ref 0.912
_refine_ls_hydrogen_treatment constr
_refine_ls_matrix_type full
_refine_ls_number_parameters 915
_refine_ls_number_reflns 21291
_refine_ls_number_restraints 0
_refine_ls_restrained_S_all 0.912
_refine_ls_R_factor_all 0.1924
_refine_ls_R_factor_gt 0.0910
_refine_ls_shift/su_max 0.001
_refine_ls_shift/su_mean 0.000
_refine_ls_structure_factor_coef Fsqd
_refine_ls_weighting_details 'calc w=1/[\s^2^(Fo^2^)+(0.1257P)^2^+0.0000P] where P=(Fo^2^+2Fc^2^)/3'
_refine_ls_weighting_scheme calc
_refine_ls_wR_factor_gt 0.2301
_refine_ls_wR_factor_ref 0.2591
_reflns_number_gt 8045
_reflns_number_total 21291
_reflns_threshold_expression >2sigma(I)
_cod_data_source_file ja0661010si20060822_031548.cif
_cod_data_source_block s44rm
_cod_depositor_comments
;
The following automatic conversions were performed:

'_refine_ls_hydrogen_treatment' value 'const' was replaced with the
value 'constr' as specified in the replacement file
'src/cod-tools/trunk/data/replacement-values/replacement_values.lst'.

Automatic conversion script
Id: cif_fix_values 5376 2017-05-30 11:51:03Z andrius 
;
_cod_database_code 4111218

loop_
_symmetry_equiv_pos_as_xyz
'x, y, z'
'-x, -y, -z'

loop_
_atom_site_label
_atom_site_type_symbol
_atom_site_fract_x
_atom_site_fract_y
_atom_site_fract_z
_atom_site_U_iso_or_equiv
_atom_site_adp_type
_atom_site_occupancy
_atom_site_symmetry_multiplicity
_atom_site_calc_flag
_atom_site_refinement_flags
Rh1 Rh 0.28158(4) 0.46499(4) 0.88398(3) 0.04003(19) Uani 1 1 d .
Zn1 Zn 0.92898(5) 0.11032(5) 0.35862(4) 0.0365(2) Uani 1 1 d .
Cl1 Cl 0.43693(13) 0.50625(13) 0.84606(10) 0.0542(5) Uani 1 1 d .
Cl2 Cl 0.4232(4) 0.2556(3) 0.7753(3) 0.0819(15) Uiso 0.50 1 d P
Cl3 Cl 0.2735(6) 0.1660(5) 0.8157(4) 0.136(3) Uiso 0.50 1 d P
P1 P 1.66415(13) -0.39988(12) 0.02409(10) 0.0411(5) Uani 1 1 d .
P2 P 0.22883(13) 0.53274(12) 0.79178(10) 0.0398(5) Uani 1 1 d .
O1 O 0.4739(3) 0.5001(3) 0.6308(2) 0.0492(13) Uani 1 1 d .
O2 O 0.0787(4) 0.4276(4) 0.9406(3) 0.0699(18) Uani 1 1 d .
O3 O 1.3694(4) -0.2777(3) 0.0779(3) 0.0575(15) Uani 1 1 d .
O4 O 0.8915(7) 0.3442(6) 0.6290(5) 0.043(2) Uiso 0.50 1 d P
O5 O 0.8208(6) 0.2537(5) 0.0289(4) 0.031(2) Uiso 0.50 1 d P
N1 N 1.0762(4) 0.0930(3) 0.2967(3) 0.0364(14) Uani 1 1 d .
N2 N 0.9375(4) 0.2217(4) 0.3811(3) 0.0437(15) Uani 1 1 d .
N3 N 0.7711(4) 0.1496(4) 0.3931(3) 0.0393(15) Uani 1 1 d .
N4 N 0.9074(4) 0.0212(4) 0.3090(3) 0.0409(15) Uani 1 1 d .
N5 N 0.9737(4) 0.0413(3) 0.4484(3) 0.0301(13) Uani 1 1 d .
C1 C 1.1432(5) 0.1398(4) 0.2928(3) 0.0364(17) Uani 1 1 d .
C2 C 1.1237(5) 0.2091(4) 0.3258(3) 0.0380(17) Uani 1 1 d .
C3 C 1.0286(5) 0.2465(4) 0.3692(4) 0.0393(17) Uani 1 1 d .
C4 C 1.0111(5) 0.3115(4) 0.4087(4) 0.0421(18) Uani 1 1 d .
H4 H 1.0610 0.3392 0.4097 0.051 Uiso 1 1 calc R
C5 C 0.9109(5) 0.3286(5) 0.4454(4) 0.049(2) Uani 1 1 d .
H5 H 0.8777 0.3698 0.4767 0.059 Uiso 1 1 calc R
C6 C 0.8653(5) 0.2716(4) 0.4272(4) 0.0416(18) Uani 1 1 d .
C7 C 0.7595(5) 0.2711(4) 0.4502(3) 0.0370(17) Uani 1 1 d .
C8 C 0.7179(5) 0.2151(4) 0.4318(3) 0.0373(17) Uani 1 1 d .
C9 C 0.6066(5) 0.2203(5) 0.4470(4) 0.049(2) Uani 1 1 d .
H9 H 0.5520 0.2603 0.4723 0.059 Uiso 1 1 calc R
C10 C 0.5972(5) 0.1587(5) 0.4189(4) 0.048(2) Uani 1 1 d .
H10 H 0.5338 0.1465 0.4210 0.058 Uiso 1 1 calc R
C11 C 0.6981(5) 0.1131(4) 0.3847(4) 0.0414(18) Uani 1 1 d .
C12 C 0.7186(5) 0.0439(5) 0.3510(4) 0.0401(18) Uani 1 1 d .
C13 C 0.8171(5) -0.0010(5) 0.3169(4) 0.0438(19) Uani 1 1 d .
C14 C 0.8369(6) -0.0735(5) 0.2835(4) 0.056(2) Uani 1 1 d .
H14 H 0.7875 -0.1014 0.2815 0.067 Uiso 1 1 calc R
C15 C 0.9396(5) -0.0948(5) 0.2551(4) 0.053(2) Uani 1 1 d .
H15 H 0.9763 -0.1413 0.2299 0.063 Uiso 1 1 calc R
C16 C 0.9835(5) -0.0355(4) 0.2696(4) 0.0407(18) Uani 1 1 d .
C17 C 1.0878(5) -0.0332(4) 0.2449(4) 0.0414(18) Uani 1 1 d .
C18 C 1.1275(5) 0.0288(5) 0.2550(3) 0.0413(18) Uani 1 1 d .
C19 C 1.2330(5) 0.0375(5) 0.2247(4) 0.048(2) Uani 1 1 d .
H19 H 1.2859 0.0021 0.1941 0.058 Uiso 1 1 calc R
C20 C 1.2415(5) 0.1039(5) 0.2476(4) 0.047(2) Uani 1 1 d .
H20 H 1.3016 0.1241 0.2363 0.057 Uiso 1 1 calc R
C21 C 1.2113(5) 0.2469(4) 0.3165(4) 0.0389(17) Uani 1 1 d .
C22 C 1.2791(6) 0.2188(5) 0.3559(4) 0.056(2) Uani 1 1 d .
C23 C 1.3625(7) 0.2553(6) 0.3448(5) 0.075(3) Uani 1 1 d .
H23 H 1.4075 0.2389 0.3732 0.090 Uiso 1 1 calc R
C24 C 1.3808(6) 0.3115(5) 0.2965(5) 0.061(2) Uani 1 1 d .
C25 C 1.3130(6) 0.3376(5) 0.2577(4) 0.058(2) Uani 1 1 d .
H25 H 1.3251 0.3782 0.2233 0.069 Uiso 1 1 calc R
C26 C 1.2272(5) 0.3071(4) 0.2666(4) 0.0429(19) Uani 1 1 d .
C27 C 1.2638(8) 0.1550(7) 0.4112(5) 0.094(4) Uani 1 1 d .
H27A H 1.2104 0.1795 0.4501 0.141 Uiso 1 1 calc R
H27B H 1.3288 0.1316 0.4235 0.141 Uiso 1 1 calc R
H27C H 1.2421 0.1124 0.3959 0.141 Uiso 1 1 calc R
C28 C 1.4725(7) 0.3492(6) 0.2852(5) 0.086(3) Uani 1 1 d .
H28A H 1.4627 0.3808 0.3236 0.129 Uiso 1 1 calc R
H28B H 1.4771 0.3847 0.2446 0.129 Uiso 1 1 calc R
H28C H 1.5365 0.3061 0.2801 0.129 Uiso 1 1 calc R
C29 C 1.1560(7) 0.3365(5) 0.2235(4) 0.068(3) Uani 1 1 d .
H29A H 1.1854 0.3715 0.1867 0.103 Uiso 1 1 calc R
H29B H 1.0892 0.3674 0.2498 0.103 Uiso 1 1 calc R
H29C H 1.1461 0.2902 0.2052 0.103 Uiso 1 1 calc R
C30 C 0.6274(5) 0.0119(4) 0.3514(4) 0.0410(18) Uani 1 1 d .
C31 C 0.5940(5) -0.0414(5) 0.4016(4) 0.0436(18) Uani 1 1 d .
C32 C 0.5070(6) -0.0699(5) 0.4015(4) 0.052(2) Uani 1 1 d .
H32 H 0.4852 -0.1088 0.4351 0.062 Uiso 1 1 calc R
C33 C 0.4545(6) -0.0420(5) 0.3538(4) 0.055(2) Uani 1 1 d .
C34 C 0.4885(6) 0.0134(6) 0.3048(5) 0.061(2) Uani 1 1 d .
H34 H 0.4517 0.0332 0.2718 0.073 Uiso 1 1 calc R
C35 C 0.5737(6) 0.0409(5) 0.3019(4) 0.053(2) Uani 1 1 d .
C36 C 0.6466(8) -0.0700(6) 0.4570(5) 0.086(3) Uani 1 1 d .
H36A H 0.7149 -0.1060 0.4391 0.130 Uiso 1 1 calc R
H36B H 0.6047 -0.0996 0.4920 0.130 Uiso 1 1 calc R
H36C H 0.6543 -0.0232 0.4758 0.130 Uiso 1 1 calc R
C37 C 0.3638(6) -0.0769(6) 0.3551(5) 0.079(3) Uani 1 1 d .
H37A H 0.3211 -0.0411 0.3280 0.119 Uiso 1 1 calc R
H37B H 0.3219 -0.0808 0.4013 0.119 Uiso 1 1 calc R
H37C H 0.3903 -0.1308 0.3368 0.119 Uiso 1 1 calc R
C38 C 0.6075(6) 0.1032(6) 0.2482(4) 0.073(3) Uani 1 1 d .
H38A H 0.6098 0.1504 0.2693 0.109 Uiso 1 1 calc R
H38B H 0.5581 0.1201 0.2209 0.109 Uiso 1 1 calc R
H38C H 0.6763 0.0793 0.2198 0.109 Uiso 1 1 calc R
C39 C 0.6884(5) 0.3314(4) 0.4991(4) 0.0403(18) Uani 1 1 d .
C40 C 0.6320(5) 0.3058(5) 0.5601(4) 0.047(2) Uani 1 1 d .
H40 H 0.6424 0.2492 0.5704 0.057 Uiso 1 1 calc R
C41 C 0.5606(5) 0.3587(5) 0.6073(4) 0.051(2) Uani 1 1 d .
H41 H 0.5243 0.3389 0.6491 0.062 Uiso 1 1 calc R
C42 C 0.5449(5) 0.4401(5) 0.5912(4) 0.0388(18) Uani 1 1 d .
C43 C 0.6022(6) 0.4680(5) 0.5313(4) 0.0462(19) Uani 1 1 d .
H43 H 0.5932 0.5245 0.5212 0.055 Uiso 1 1 calc R
C44 C 0.6728(5) 0.4130(5) 0.4861(3) 0.0406(18) Uani 1 1 d .
H44 H 0.7111 0.4328 0.4451 0.049 Uiso 1 1 calc R
C45 C 0.4052(5) 0.4740(5) 0.6904(4) 0.051(2) Uani 1 1 d .
H45 H 0.4072 0.4200 0.7079 0.061 Uiso 1 1 calc R
C46 C 0.3290(5) 0.5513(4) 0.7194(4) 0.0418(18) Uani 1 1 d .
H46 H 0.3337 0.6040 0.7011 0.050 Uiso 1 1 calc R
C47 C 0.1586(5) 0.4387(5) 0.9181(4) 0.050(2) Uani 1 1 d .
C48 C 0.1451(5) 0.6322(5) 0.8108(4) 0.0449(19) Uani 1 1 d .
C49 C 0.0547(5) 0.6392(5) 0.8604(4) 0.058(2) Uani 1 1 d .
H49 H 0.0381 0.5914 0.8834 0.069 Uiso 1 1 calc R
C50 C -0.0128(6) 0.7129(6) 0.8780(5) 0.068(3) Uani 1 1 d .
H50 H -0.0743 0.7155 0.9132 0.082 Uiso 1 1 calc R
C51 C 0.0083(7) 0.7821(7) 0.8451(5) 0.074(3) Uani 1 1 d .
H51 H -0.0384 0.8331 0.8568 0.089 Uiso 1 1 calc R
C52 C 0.1004(8) 0.7774(6) 0.7935(4) 0.073(3) Uani 1 1 d .
H52 H 0.1164 0.8253 0.7702 0.088 Uiso 1 1 calc R
C53 C 0.1654(7) 0.7043(5) 0.7774(4) 0.056(2) Uani 1 1 d .
H53 H 0.2270 0.7016 0.7423 0.067 Uiso 1 1 calc R
C54 C 0.1548(5) 0.4846(5) 0.7568(4) 0.0442(19) Uani 1 1 d .
C55 C 0.1001(6) 0.5275(6) 0.7132(4) 0.061(2) Uani 1 1 d .
H55 H 0.0994 0.5831 0.7026 0.073 Uiso 1 1 calc R
C56 C 0.0450(6) 0.4909(6) 0.6839(5) 0.066(3) Uani 1 1 d .
H56 H 0.0082 0.5215 0.6534 0.079 Uiso 1 1 calc R
C57 C 0.0446(7) 0.4120(7) 0.6991(5) 0.071(3) Uani 1 1 d .
H57 H 0.0065 0.3871 0.6804 0.085 Uiso 1 1 calc R
C58 C 0.1015(6) 0.3676(6) 0.7432(5) 0.063(2) Uani 1 1 d .
H58 H 0.1020 0.3121 0.7543 0.076 Uiso 1 1 calc R
C59 C 0.1569(5) 0.4041(5) 0.7705(4) 0.049(2) Uani 1 1 d .
H59 H 0.1968 0.3730 0.7991 0.059 Uiso 1 1 calc R
C60 C 1.1601(5) -0.0989(5) 0.2026(4) 0.0431(19) Uani 1 1 d .
C61 C 1.2442(5) -0.1493(5) 0.2227(4) 0.049(2) Uani 1 1 d .
H61 H 1.2534 -0.1421 0.2648 0.059 Uiso 1 1 calc R
C62 C 1.3157(5) -0.2105(5) 0.1823(4) 0.048(2) Uani 1 1 d .
H62 H 1.3715 -0.2452 0.1974 0.058 Uiso 1 1 calc R
C63 C 1.3040(5) -0.2196(5) 0.1208(4) 0.048(2) Uani 1 1 d .
C64 C 1.2199(6) -0.1711(5) 0.1007(4) 0.060(2) Uani 1 1 d .
H64 H 1.2104 -0.1777 0.0586 0.072 Uiso 1 1 calc R
C65 C 1.1494(5) -0.1125(5) 0.1427(4) 0.061(2) Uani 1 1 d .
H65 H 1.0911 -0.0804 0.1288 0.073 Uiso 1 1 calc R
C66 C 1.4676(5) -0.3141(5) 0.0893(4) 0.053(2) Uani 1 1 d .
H66 H 1.4921 -0.3047 0.1250 0.064 Uiso 1 1 calc R
C67 C 1.5254(5) -0.3708(5) 0.0333(4) 0.053(2) Uani 1 1 d .
H67 H 1.4930 -0.3892 0.0058 0.064 Uiso 1 1 calc R
C68 C 1.6945(6) -0.3047(5) -0.0045(4) 0.051(2) Uani 1 1 d .
C69 C 1.7272(6) -0.2618(5) 0.0343(5) 0.065(3) Uani 1 1 d .
H69 H 1.7382 -0.2851 0.0760 0.078 Uiso 1 1 calc R
C70 C 1.7447(7) -0.1830(6) 0.0124(6) 0.082(3) Uani 1 1 d .
H70 H 1.7668 -0.1550 0.0398 0.098 Uiso 1 1 calc R
C71 C 1.7297(9) -0.1483(7) -0.0471(7) 0.101(4) Uani 1 1 d .
H71 H 1.7399 -0.0957 -0.0615 0.121 Uiso 1 1 calc R
C72 C 1.6992(9) -0.1919(8) -0.0862(6) 0.099(4) Uani 1 1 d .
H72 H 1.6907 -0.1686 -0.1285 0.119 Uiso 1 1 calc R
C73 C 1.6799(7) -0.2696(6) -0.0661(5) 0.075(3) Uani 1 1 d .
H73 H 1.6577 -0.2970 -0.0938 0.090 Uiso 1 1 calc R
C74 C 1.7164(5) -0.4592(5) -0.0487(4) 0.0458(19) Uani 1 1 d .
C75 C 1.8246(5) -0.4886(5) -0.0714(4) 0.049(2) Uani 1 1 d .
H75 H 1.8675 -0.4754 -0.0484 0.059 Uiso 1 1 calc R
C76 C 1.8688(5) -0.5352(5) -0.1253(4) 0.059(2) Uani 1 1 d .
H76 H 1.9420 -0.5525 -0.1404 0.070 Uiso 1 1 calc R
C77 C 1.8083(5) -0.5579(5) -0.1585(4) 0.056(2) Uani 1 1 d .
H77 H 1.8392 -0.5919 -0.1954 0.067 Uiso 1 1 calc R
C78 C 1.7025(6) -0.5302(5) -0.1368(4) 0.058(2) Uani 1 1 d .
H78 H 1.6600 -0.5448 -0.1593 0.070 Uiso 1 1 calc R
C79 C 1.6572(5) -0.4814(5) -0.0826(4) 0.047(2) Uani 1 1 d .
H79 H 1.5841 -0.4629 -0.0685 0.057 Uiso 1 1 calc R
C80 C 0.9105(14) -0.0177(11) 0.4727(9) 0.067(2) Uani 0.524(7) 1 d P
C81 C 1.0820(13) -0.0042(11) 0.4263(8) 0.067(2) Uani 0.524(7) 1 d P
C82 C 0.9628(14) 0.0961(11) 0.4994(9) 0.067(2) Uani 0.524(7) 1 d P
C83 C 0.8844(15) 0.0522(12) 0.5100(9) 0.067(2) Uani 0.476(7) 1 d P
C84 C 1.0120(15) -0.0471(12) 0.4369(9) 0.067(2) Uani 0.476(7) 1 d P
C85 C 1.0529(15) 0.0706(12) 0.4672(9) 0.067(2) Uani 0.476(7) 1 d P
C86 C 0.4142(17) 0.1690(13) 0.7966(12) 0.099(7) Uiso 0.50 1 d P
H86A H 0.4399 0.1505 0.8368 0.118 Uiso 0.50 1 calc PR
H86B H 0.4567 0.1322 0.7603 0.118 Uiso 0.50 1 calc PR
C87 C 0.7628(15) 0.4555(11) 0.6590(10) 0.076(6) Uiso 0.50 1 d P
H87A H 0.6968 0.4757 0.6919 0.115 Uiso 0.50 1 calc PR
H87B H 0.7555 0.4735 0.6139 0.115 Uiso 0.50 1 calc PR
H87C H 0.8163 0.4768 0.6676 0.115 Uiso 0.50 1 calc PR
C88 C 0.7924(15) 0.3660(11) 0.6646(10) 0.076(6) Uiso 0.50 1 d P
H88A H 0.7851 0.3465 0.7119 0.091 Uiso 0.50 1 calc PR
H88B H 0.7484 0.3432 0.6461 0.091 Uiso 0.50 1 calc PR
C89 C 0.9316(10) 0.2573(8) 0.6265(7) 0.039(3) Uiso 0.50 1 d P
H89A H 0.8941 0.2347 0.6025 0.046 Uiso 0.50 1 calc PR
H89B H 0.9216 0.2323 0.6724 0.046 Uiso 0.50 1 calc PR
C90 C 1.0506(9) 0.2377(8) 0.5889(6) 0.028(3) Uiso 0.50 1 d P
H90A H 1.0607 0.2677 0.5454 0.042 Uiso 0.50 1 calc PR
H90B H 1.0766 0.1794 0.5820 0.042 Uiso 0.50 1 calc PR
H90C H 1.0885 0.2540 0.6158 0.042 Uiso 0.50 1 calc PR
C91 C 0.9932(14) 0.2287(11) -0.0499(9) 0.071(5) Uiso 0.50 1 d P
H91A H 0.9811 0.1747 -0.0481 0.106 Uiso 0.50 1 calc PR
H91B H 1.0433 0.2269 -0.0247 0.106 Uiso 0.50 1 calc PR
H91C H 1.0205 0.2458 -0.0966 0.106 Uiso 0.50 1 calc PR
C92 C 0.8943(12) 0.2873(10) -0.0201(8) 0.055(4) Uiso 0.50 1 d P
H92A H 0.9098 0.3299 0.0004 0.066 Uiso 0.50 1 calc PR
H92B H 0.8626 0.3138 -0.0566 0.066 Uiso 0.50 1 calc PR
C93 C 0.7263(10) 0.3073(8) 0.0563(7) 0.040(3) Uiso 0.50 1 d P
H93A H 0.6981 0.3379 0.0196 0.048 Uiso 0.50 1 calc PR
H93B H 0.7377 0.3467 0.0825 0.048 Uiso 0.50 1 calc PR
C94 C 0.6497(13) 0.2655(10) 0.1001(8) 0.061(5) Uiso 0.50 1 d P
H94A H 0.6467 0.2202 0.0770 0.091 Uiso 0.50 1 calc PR
H94B H 0.5814 0.3037 0.1111 0.091 Uiso 0.50 1 calc PR
H94C H 0.6701 0.2449 0.1414 0.091 Uiso 0.50 1 calc PR

loop_
_atom_site_aniso_label
_atom_site_aniso_U_11
_atom_site_aniso_U_22
_atom_site_aniso_U_33
_atom_site_aniso_U_23
_atom_site_aniso_U_13
_atom_site_aniso_U_12
Rh1 0.0184(3) 0.0532(4) 0.0480(4) -0.0122(3) -0.0059(2) -0.0070(2)
Zn1 0.0193(4) 0.0461(5) 0.0428(5) -0.0098(4) -0.0050(3) -0.0060(4)
Cl1 0.0312(9) 0.0694(14) 0.0694(14) 0.0059(11) -0.0191(9) -0.0225(9)
P1 0.0226(9) 0.0486(12) 0.0488(12) -0.0097(10) -0.0045(8) -0.0054(8)
P2 0.0203(8) 0.0517(13) 0.0466(12) -0.0177(10) -0.0050(8) -0.0048(8)
O1 0.033(3) 0.051(3) 0.056(3) -0.013(3) 0.000(2) -0.006(2)
O2 0.031(3) 0.117(5) 0.071(4) -0.011(4) -0.008(3) -0.036(3)
O3 0.029(3) 0.070(4) 0.074(4) -0.026(3) -0.019(3) 0.002(3)
N1 0.026(3) 0.043(4) 0.041(3) -0.011(3) -0.006(2) -0.009(3)
N2 0.023(3) 0.066(4) 0.041(4) -0.001(3) -0.005(3) -0.014(3)
N3 0.024(3) 0.048(4) 0.047(4) -0.015(3) -0.011(3) -0.004(3)
N4 0.023(3) 0.048(4) 0.051(4) -0.010(3) -0.010(3) -0.005(3)
N5 0.019(2) 0.030(3) 0.040(3) -0.005(3) -0.005(2) -0.006(2)
C1 0.024(3) 0.044(5) 0.040(4) 0.000(4) -0.006(3) -0.010(3)
C2 0.026(3) 0.042(4) 0.043(4) 0.003(4) -0.005(3) -0.010(3)
C3 0.031(4) 0.044(5) 0.043(4) -0.007(4) -0.006(3) -0.011(3)
C4 0.028(3) 0.042(4) 0.060(5) -0.015(4) -0.010(3) -0.011(3)
C5 0.038(4) 0.049(5) 0.049(5) -0.010(4) 0.003(3) -0.006(4)
C6 0.032(4) 0.045(5) 0.044(4) -0.009(4) -0.002(3) -0.009(3)
C7 0.026(3) 0.042(4) 0.039(4) -0.010(3) -0.003(3) -0.002(3)
C8 0.020(3) 0.044(4) 0.042(4) -0.005(4) -0.004(3) -0.003(3)
C9 0.018(3) 0.063(5) 0.062(5) -0.017(4) -0.009(3) -0.001(3)
C10 0.021(3) 0.062(5) 0.063(5) -0.022(4) -0.006(3) -0.009(3)
C11 0.017(3) 0.049(5) 0.058(5) -0.010(4) -0.014(3) -0.001(3)
C12 0.020(3) 0.054(5) 0.049(4) -0.011(4) -0.010(3) -0.008(3)
C13 0.026(3) 0.061(5) 0.050(5) -0.007(4) -0.015(3) -0.013(3)
C14 0.034(4) 0.058(5) 0.081(6) -0.036(5) -0.014(4) -0.009(4)
C15 0.036(4) 0.057(5) 0.067(6) -0.028(4) -0.010(4) -0.008(4)
C16 0.021(3) 0.047(5) 0.055(5) -0.019(4) -0.005(3) -0.008(3)
C17 0.027(3) 0.049(5) 0.045(4) -0.008(4) -0.006(3) -0.005(3)
C18 0.030(4) 0.056(5) 0.033(4) -0.004(4) -0.005(3) -0.005(4)
C19 0.027(4) 0.047(5) 0.054(5) -0.006(4) 0.008(3) -0.001(3)
C20 0.027(4) 0.058(5) 0.053(5) -0.008(4) -0.003(3) -0.012(4)
C21 0.027(3) 0.043(5) 0.043(4) 0.000(4) -0.008(3) -0.006(3)
C22 0.040(4) 0.069(6) 0.067(6) 0.010(5) -0.020(4) -0.026(4)
C23 0.057(6) 0.075(7) 0.107(8) 0.029(6) -0.044(6) -0.032(5)
C24 0.046(5) 0.066(6) 0.079(6) 0.008(5) -0.009(5) -0.038(5)
C25 0.048(5) 0.053(5) 0.066(6) 0.004(4) 0.002(4) -0.024(4)
C26 0.036(4) 0.042(5) 0.047(5) -0.011(4) 0.000(3) -0.012(4)
C27 0.084(7) 0.125(9) 0.100(8) 0.058(7) -0.056(6) -0.064(7)
C28 0.052(5) 0.103(8) 0.111(8) 0.010(7) -0.017(5) -0.046(6)
C29 0.072(6) 0.055(6) 0.068(6) 0.018(5) -0.007(5) -0.021(5)
C30 0.022(3) 0.046(5) 0.055(5) -0.020(4) -0.009(3) -0.002(3)
C31 0.036(4) 0.051(5) 0.050(5) 0.002(4) -0.020(4) -0.014(4)
C32 0.048(5) 0.051(5) 0.062(5) 0.015(4) -0.022(4) -0.021(4)
C33 0.039(4) 0.060(6) 0.070(6) -0.003(5) -0.022(4) -0.012(4)
C34 0.034(4) 0.082(7) 0.073(6) 0.001(5) -0.025(4) -0.016(4)
C35 0.035(4) 0.077(6) 0.048(5) 0.001(4) -0.011(4) -0.019(4)
C36 0.081(7) 0.095(8) 0.108(8) 0.031(7) -0.057(6) -0.044(6)
C37 0.042(5) 0.091(7) 0.120(8) 0.010(6) -0.038(5) -0.029(5)
C38 0.053(5) 0.106(8) 0.071(6) 0.027(6) -0.033(5) -0.034(5)
C39 0.028(4) 0.040(5) 0.050(5) -0.015(4) -0.005(3) -0.003(3)
C40 0.034(4) 0.039(4) 0.059(5) -0.005(4) 0.001(4) -0.006(3)
C41 0.034(4) 0.054(5) 0.058(5) -0.010(4) 0.005(4) -0.014(4)
C42 0.025(3) 0.047(5) 0.043(4) -0.017(4) -0.003(3) -0.006(3)
C43 0.045(4) 0.046(5) 0.046(5) -0.004(4) -0.011(4) -0.007(4)
C44 0.038(4) 0.049(5) 0.029(4) -0.002(4) -0.003(3) -0.006(3)
C45 0.034(4) 0.049(5) 0.053(5) -0.020(4) 0.021(3) -0.009(4)
C46 0.028(4) 0.040(4) 0.050(5) 0.000(4) -0.001(3) -0.009(3)
C47 0.027(4) 0.078(6) 0.047(5) -0.025(4) -0.008(3) -0.010(4)
C48 0.029(4) 0.065(6) 0.045(5) -0.009(4) -0.019(3) -0.005(4)
C49 0.029(4) 0.067(6) 0.071(6) -0.031(5) -0.002(4) -0.001(4)
C50 0.036(5) 0.068(6) 0.092(7) -0.024(6) -0.011(5) 0.005(5)
C51 0.056(6) 0.089(8) 0.069(7) -0.032(6) -0.034(5) 0.025(5)
C52 0.081(7) 0.069(7) 0.055(6) -0.006(5) -0.021(5) 0.008(5)
C53 0.058(5) 0.058(6) 0.048(5) -0.004(4) -0.022(4) 0.003(4)
C54 0.019(3) 0.064(6) 0.048(5) -0.012(4) -0.005(3) -0.007(3)
C55 0.048(5) 0.063(6) 0.070(6) -0.021(5) -0.010(4) -0.010(4)
C56 0.055(5) 0.080(7) 0.079(7) -0.016(6) -0.032(5) -0.022(5)
C57 0.056(6) 0.093(8) 0.081(7) -0.023(6) -0.025(5) -0.031(5)
C58 0.052(5) 0.064(6) 0.076(6) -0.027(5) -0.004(5) -0.021(5)
C59 0.035(4) 0.060(6) 0.054(5) -0.016(4) -0.011(4) -0.011(4)
C60 0.027(4) 0.055(5) 0.046(5) -0.015(4) -0.009(3) -0.005(3)
C61 0.034(4) 0.065(6) 0.047(5) -0.018(4) -0.001(3) -0.014(4)
C62 0.024(4) 0.057(5) 0.056(5) -0.013(4) -0.011(3) 0.006(3)
C63 0.023(3) 0.054(5) 0.066(5) -0.025(4) -0.012(3) 0.000(3)
C64 0.037(4) 0.078(6) 0.060(5) -0.025(5) -0.018(4) 0.009(4)
C65 0.025(4) 0.088(7) 0.065(6) -0.036(5) -0.016(4) 0.014(4)
C66 0.024(4) 0.064(5) 0.069(6) -0.028(5) -0.017(4) 0.008(4)
C67 0.026(4) 0.079(6) 0.057(5) -0.032(5) -0.014(3) -0.002(4)
C68 0.038(4) 0.054(5) 0.055(5) -0.007(4) -0.005(4) -0.006(4)
C69 0.040(5) 0.060(6) 0.078(7) -0.011(5) 0.005(4) -0.003(4)
C70 0.071(6) 0.057(7) 0.104(9) -0.026(6) 0.014(6) -0.024(5)
C71 0.098(9) 0.060(8) 0.101(10) 0.008(8) 0.025(8) -0.007(7)
C72 0.096(9) 0.080(9) 0.091(9) 0.013(8) -0.010(7) 0.005(7)
C73 0.074(6) 0.069(7) 0.063(7) 0.004(5) 0.000(5) -0.008(5)
C74 0.026(4) 0.065(5) 0.045(4) -0.004(4) -0.012(3) -0.004(4)
C75 0.027(4) 0.073(6) 0.051(5) -0.017(4) -0.015(3) -0.006(4)
C76 0.022(4) 0.092(7) 0.057(5) -0.024(5) -0.003(4) -0.006(4)
C77 0.030(4) 0.071(6) 0.061(5) -0.016(5) -0.009(4) -0.002(4)
C78 0.039(4) 0.078(6) 0.067(6) -0.016(5) -0.020(4) -0.018(4)
C79 0.029(4) 0.057(5) 0.050(5) -0.004(4) -0.006(3) -0.004(4)
C80 0.067(5) 0.077(6) 0.061(5) 0.021(4) -0.032(4) -0.019(4)
C81 0.067(5) 0.077(6) 0.061(5) 0.021(4) -0.032(4) -0.019(4)
C82 0.067(5) 0.077(6) 0.061(5) 0.021(4) -0.032(4) -0.019(4)
C83 0.067(5) 0.077(6) 0.061(5) 0.021(4) -0.032(4) -0.019(4)
C84 0.067(5) 0.077(6) 0.061(5) 0.021(4) -0.032(4) -0.019(4)
C85 0.067(5) 0.077(6) 0.061(5) 0.021(4) -0.032(4) -0.019(4)

loop_
_atom_type_symbol
_atom_type_description
_atom_type_scat_dispersion_real
_atom_type_scat_dispersion_imag
_atom_type_scat_source
C C 0.0033 0.0016 'International Tables Vol C Tables 4.2.6.8 and 6.1.1.4'
H H 0.0000 0.0000 'International Tables Vol C Tables 4.2.6.8 and 6.1.1.4'
N N 0.0061 0.0033 'International Tables Vol C Tables 4.2.6.8 and 6.1.1.4'
O O 0.0106 0.0060 'International Tables Vol C Tables 4.2.6.8 and 6.1.1.4'
P P 0.1023 0.0942 'International Tables Vol C Tables 4.2.6.8 and 6.1.1.4'
Cl Cl 0.1484 0.1585 'International Tables Vol C Tables 4.2.6.8 and 6.1.1.4'
Zn Zn 0.2839 1.4301 'International Tables Vol C Tables 4.2.6.8 and 6.1.1.4'
Rh Rh -1.1178 0.9187 'International Tables Vol C Tables 4.2.6.8 and 6.1.1.4'

loop_
_geom_angle_atom_site_label_1
_geom_angle_atom_site_label_2
_geom_angle_atom_site_label_3
_geom_angle
_geom_angle_site_symmetry_1
_geom_angle_site_symmetry_3
C47 Rh1 P1 89.8(3) . 2_756
C47 Rh1 P2 91.2(3) . .
P1 Rh1 P2 178.69(8) 2_756 .
C47 Rh1 Cl1 175.7(2) . .
P1 Rh1 Cl1 88.90(7) 2_756 .
P2 Rh1 Cl1 90.05(7) . .
N1 Zn1 N3 161.0(2) . .
N1 Zn1 N2 89.4(2) . .
N3 Zn1 N2 87.6(2) . .
N1 Zn1 N4 88.3(2) . .
N3 Zn1 N4 88.4(2) . .
N2 Zn1 N4 161.0(2) . .
N1 Zn1 N5 96.5(2) . .
N3 Zn1 N5 102.5(2) . .
N2 Zn1 N5 96.3(2) . .
N4 Zn1 N5 102.7(2) . .
C68 P1 C74 103.9(4) . .
C68 P1 C67 99.9(4) . .
C74 P1 C67 104.4(3) . .
C68 P1 Rh1 117.0(3) . 2_756
C74 P1 Rh1 113.0(3) . 2_756
C67 P1 Rh1 116.7(3) . 2_756
C48 P2 C46 103.8(4) . .
C48 P2 C54 103.7(3) . .
C46 P2 C54 102.7(3) . .
C48 P2 Rh1 112.2(2) . .
C46 P2 Rh1 116.9(2) . .
C54 P2 Rh1 116.0(3) . .
C42 O1 C45 116.8(6) . .
C63 O3 C66 117.0(6) . .
C88 O4 C89 112.8(12) . .
C93 O5 C92 116.3(10) . .
C1 N1 C18 108.2(5) . .
C1 N1 Zn1 125.7(4) . .
C18 N1 Zn1 126.0(4) . .
C6 N2 C3 106.2(6) . .
C6 N2 Zn1 125.8(5) . .
C3 N2 Zn1 125.0(5) . .
C8 N3 C11 107.0(5) . .
C8 N3 Zn1 126.1(4) . .
C11 N3 Zn1 126.8(4) . .
C13 N4 C16 105.7(6) . .
C13 N4 Zn1 127.2(5) . .
C16 N4 Zn1 126.4(4) . .
C82 N5 C81 109.5(10) . .
C82 N5 C80 112.7(11) . .
C81 N5 C80 107.7(10) . .
C82 N5 C84 138.2(10) . .
C81 N5 C84 53.5(9) . .
C80 N5 C84 55.7(10) . .
C82 N5 C85 49.3(9) . .
C81 N5 C85 62.1(10) . .
C80 N5 C85 139.2(10) . .
C84 N5 C85 109.7(11) . .
C82 N5 C83 58.3(10) . .
C81 N5 C83 140.1(10) . .
C80 N5 C83 56.9(10) . .
C84 N5 C83 107.6(11) . .
C85 N5 C83 103.8(11) . .
C82 N5 Zn1 111.0(7) . .
C81 N5 Zn1 107.6(7) . .
C80 N5 Zn1 108.2(7) . .
C84 N5 Zn1 110.7(7) . .
C85 N5 Zn1 112.5(7) . .
C83 N5 Zn1 112.1(7) . .
N1 C1 C2 127.2(6) . .
N1 C1 C20 108.7(6) . .
C2 C1 C20 124.2(6) . .
C1 C2 C3 125.7(6) . .
C1 C2 C21 117.3(6) . .
C3 C2 C21 116.9(6) . .
N2 C3 C4 109.3(6) . .
N2 C3 C2 124.6(6) . .
C4 C3 C2 126.0(6) . .
C5 C4 C3 108.7(6) . .
C5 C4 H4 125.6 . .
C3 C4 H4 125.6 . .
C4 C5 C6 106.0(6) . .
C4 C5 H5 127.0 . .
C6 C5 H5 127.0 . .
N2 C6 C7 125.0(7) . .
N2 C6 C5 109.8(6) . .
C7 C6 C5 125.1(6) . .
C8 C7 C6 123.7(6) . .
C8 C7 C39 117.2(6) . .
C6 C7 C39 119.1(6) . .
N3 C8 C7 126.8(6) . .
N3 C8 C9 108.5(6) . .
C7 C8 C9 124.5(6) . .
C10 C9 C8 106.9(6) . .
C10 C9 H9 126.5 . .
C8 C9 H9 126.5 . .
C9 C10 C11 109.2(6) . .
C9 C10 H10 125.4 . .
C11 C10 H10 125.4 . .
C12 C11 N3 126.0(6) . .
C12 C11 C10 125.6(6) . .
N3 C11 C10 108.4(6) . .
C11 C12 C13 126.1(6) . .
C11 C12 C30 117.2(6) . .
C13 C12 C30 116.7(6) . .
N4 C13 C12 124.3(7) . .
N4 C13 C14 110.4(6) . .
C12 C13 C14 125.2(6) . .
C15 C14 C13 106.3(7) . .
C15 C14 H14 126.8 . .
C13 C14 H14 126.8 . .
C14 C15 C16 108.0(6) . .
C14 C15 H15 126.0 . .
C16 C15 H15 126.0 . .
N4 C16 C17 125.2(6) . .
N4 C16 C15 109.5(6) . .
C17 C16 C15 125.2(6) . .
C18 C17 C16 124.5(6) . .
C18 C17 C60 116.9(6) . .
C16 C17 C60 118.6(6) . .
C17 C18 N1 126.8(6) . .
C17 C18 C19 126.0(6) . .
N1 C18 C19 107.2(6) . .
C20 C19 C18 107.9(6) . .
C20 C19 H19 126.1 . .
C18 C19 H19 126.1 . .
C19 C20 C1 108.1(6) . .
C19 C20 H20 126.0 . .
C1 C20 H20 126.0 . .
C22 C21 C26 120.5(7) . .
C22 C21 C2 119.1(7) . .
C26 C21 C2 120.3(6) . .
C21 C22 C23 117.4(8) . .
C21 C22 C27 122.3(7) . .
C23 C22 C27 120.2(7) . .
C24 C23 C22 123.1(8) . .
C24 C23 H23 118.4 . .
C22 C23 H23 118.4 . .
C23 C24 C25 118.1(8) . .
C23 C24 C28 121.8(9) . .
C25 C24 C28 120.0(8) . .
C24 C25 C26 122.5(8) . .
C24 C25 H25 118.7 . .
C26 C25 H25 118.7 . .
C25 C26 C21 118.1(7) . .
C25 C26 C29 121.0(8) . .
C21 C26 C29 120.9(7) . .
C22 C27 H27A 109.5 . .
C22 C27 H27B 109.5 . .
H27A C27 H27B 109.5 . .
C22 C27 H27C 109.5 . .
H27A C27 H27C 109.5 . .
H27B C27 H27C 109.5 . .
C24 C28 H28A 109.5 . .
C24 C28 H28B 109.5 . .
H28A C28 H28B 109.5 . .
C24 C28 H28C 109.5 . .
H28A C28 H28C 109.5 . .
H28B C28 H28C 109.5 . .
C26 C29 H29A 109.5 . .
C26 C29 H29B 109.5 . .
H29A C29 H29B 109.5 . .
C26 C29 H29C 109.5 . .
H29A C29 H29C 109.5 . .
H29B C29 H29C 109.5 . .
C31 C30 C35 120.4(6) . .
C31 C30 C12 119.9(6) . .
C35 C30 C12 119.6(7) . .
C30 C31 C32 119.0(7) . .
C30 C31 C36 121.6(7) . .
C32 C31 C36 119.4(7) . .
C33 C32 C31 120.8(7) . .
C33 C32 H32 119.6 . .
C31 C32 H32 119.6 . .
C32 C33 C34 118.8(7) . .
C32 C33 C37 118.3(8) . .
C34 C33 C37 122.8(8) . .
C35 C34 C33 122.3(8) . .
C35 C34 H34 118.8 . .
C33 C34 H34 118.8 . .
C34 C35 C30 118.6(8) . .
C34 C35 C38 120.9(7) . .
C30 C35 C38 120.4(7) . .
C31 C36 H36A 109.5 . .
C31 C36 H36B 109.5 . .
H36A C36 H36B 109.5 . .
C31 C36 H36C 109.5 . .
H36A C36 H36C 109.5 . .
H36B C36 H36C 109.5 . .
C33 C37 H37A 109.5 . .
C33 C37 H37B 109.5 . .
H37A C37 H37B 109.5 . .
C33 C37 H37C 109.5 . .
H37A C37 H37C 109.5 . .
H37B C37 H37C 109.5 . .
C35 C38 H38A 109.5 . .
C35 C38 H38B 109.5 . .
H38A C38 H38B 109.5 . .
C35 C38 H38C 109.5 . .
H38A C38 H38C 109.5 . .
H38B C38 H38C 109.5 . .
C44 C39 C40 116.8(6) . .
C44 C39 C7 122.9(7) . .
C40 C39 C7 120.3(7) . .
C39 C40 C41 123.5(7) . .
C39 C40 H40 118.2 . .
C41 C40 H40 118.2 . .
C42 C41 C40 117.6(7) . .
C42 C41 H41 121.2 . .
C40 C41 H41 121.2 . .
C41 C42 O1 124.9(7) . .
C41 C42 C43 120.3(7) . .
O1 C42 C43 114.8(7) . .
C42 C43 C44 119.9(7) . .
C42 C43 H43 120.1 . .
C44 C43 H43 120.1 . .
C39 C44 C43 121.7(7) . .
C39 C44 H44 119.1 . .
C43 C44 H44 119.1 . .
O1 C45 C46 105.4(6) . .
O1 C45 H45 127.3 . .
C46 C45 H45 127.3 . .
C45 C46 P2 113.2(5) . .
C45 C46 H46 123.4 . .
P2 C46 H46 123.4 . .
O2 C47 Rh1 175.3(7) . .
C49 C48 C53 116.8(8) . .
C49 C48 P2 118.9(7) . .
C53 C48 P2 124.3(6) . .
C48 C49 C50 122.4(9) . .
C48 C49 H49 118.8 . .
C50 C49 H49 118.8 . .
C51 C50 C49 120.0(9) . .
C51 C50 H50 120.0 . .
C49 C50 H50 120.0 . .
C50 C51 C52 119.4(9) . .
C50 C51 H51 120.3 . .
C52 C51 H51 120.3 . .
C53 C52 C51 119.4(10) . .
C53 C52 H52 120.3 . .
C51 C52 H52 120.3 . .
C52 C53 C48 122.1(8) . .
C52 C53 H53 118.9 . .
C48 C53 H53 118.9 . .
C59 C54 C55 118.7(7) . .
C59 C54 P2 120.9(6) . .
C55 C54 P2 120.3(7) . .
C54 C55 C56 121.3(9) . .
C54 C55 H55 119.4 . .
C56 C55 H55 119.4 . .
C57 C56 C55 119.8(9) . .
C57 C56 H56 120.1 . .
C55 C56 H56 120.1 . .
C56 C57 C58 119.0(8) . .
C56 C57 H57 120.5 . .
C58 C57 H57 120.5 . .
C59 C58 C57 120.3(9) . .
C59 C58 H58 119.8 . .
C57 C58 H58 119.8 . .
C54 C59 C58 120.7(8) . .
C54 C59 H59 119.6 . .
C58 C59 H59 119.6 . .
C65 C60 C61 117.0(7) . .
C65 C60 C17 122.4(7) . .
C61 C60 C17 120.7(7) . .
C60 C61 C62 121.6(7) . .
C60 C61 H61 119.2 . .
C62 C61 H61 119.2 . .
C63 C62 C61 119.3(7) . .
C63 C62 H62 120.4 . .
C61 C62 H62 120.4 . .
O3 C63 C62 123.6(7) . .
O3 C63 C64 116.6(7) . .
C62 C63 C64 119.8(7) . .
C63 C64 C65 119.3(8) . .
C63 C64 H64 120.4 . .
C65 C64 H64 120.4 . .
C60 C65 C64 123.1(7) . .
C60 C65 H65 118.5 . .
C64 C65 H65 118.5 . .
O3 C66 C67 106.0(6) . .
O3 C66 H66 127.0 . .
C67 C66 H66 127.0 . .
C66 C67 P1 112.5(5) . .
C66 C67 H67 123.8 . .
P1 C67 H67 123.8 . .
C69 C68 C73 118.4(8) . .
C69 C68 P1 122.1(7) . .
C73 C68 P1 119.4(7) . .
C68 C69 C70 121.3(10) . .
C68 C69 H69 119.3 . .
C70 C69 H69 119.3 . .
C71 C70 C69 120.5(11) . .
C71 C70 H70 119.7 . .
C69 C70 H70 119.7 . .
C70 C71 C72 118.0(11) . .
C70 C71 H71 121.0 . .
C72 C71 H71 121.0 . .
C71 C72 C73 123.2(12) . .
C71 C72 H72 118.4 . .
C73 C72 H72 118.4 . .
C68 C73 C72 118.5(11) . .
C68 C73 H73 120.7 . .
C72 C73 H73 120.7 . .
C79 C74 C75 117.2(7) . .
C79 C74 P1 124.1(5) . .
C75 C74 P1 118.6(6) . .
C76 C75 C74 121.5(7) . .
C76 C75 H75 119.3 . .
C74 C75 H75 119.3 . .
C75 C76 C77 120.8(7) . .
C75 C76 H76 119.6 . .
C77 C76 H76 119.6 . .
C78 C77 C76 118.5(7) . .
C78 C77 H77 120.7 . .
C76 C77 H77 120.7 . .
C77 C78 C79 120.8(7) . .
C77 C78 H78 119.6 . .
C79 C78 H78 119.6 . .
C74 C79 C78 121.2(7) . .
C74 C79 H79 119.4 . .
C78 C79 H79 119.4 . .
C84 C80 C83 119.2(18) . .
C84 C80 N5 62.9(11) . .
C83 C80 N5 62.7(11) . .
C84 C80 C85 84.1(13) . 2_756
C83 C80 C85 89.0(14) . 2_756
N5 C80 C85 108.4(13) . 2_756
C84 C81 N5 64.2(12) . .
C84 C81 C85 117.1(18) . .
N5 C81 C85 59.7(10) . .
C84 C81 C83 87.6(14) . 2_756
N5 C81 C83 108.2(13) . 2_756
C85 C81 C83 84.6(13) . 2_756
C85 C82 C83 124(2) . .
C85 C82 N5 66.9(14) . .
C83 C82 N5 62.5(11) . .
C85 C82 C84 90.2(15) . 2_756
C83 C82 C84 85.3(13) . 2_756
N5 C82 C84 110.4(14) . 2_756
C80 C83 C82 116.8(18) . .
C80 C83 N5 60.4(11) . .
C82 C83 N5 59.2(11) . .
C80 C83 C81 94.9(14) . 2_756
C82 C83 C81 90.6(13) . 2_756
N5 C83 C81 111.5(13) . 2_756
C80 C83 C84 111.8(14) . 2_756
C82 C83 C84 49.8(10) . 2_756
N5 C83 C84 87.5(11) . 2_756
C81 C83 C84 40.8(9) 2_756 2_756
C81 C84 C80 122(2) . .
C81 C84 N5 62.4(12) . .
C80 C84 N5 61.4(12) . .
C81 C84 C82 96.5(15) . 2_756
C80 C84 C82 90.3(14) . 2_756
N5 C84 C82 111.1(14) . 2_756
C81 C84 C85 114.7(15) . 2_756
C80 C84 C85 52.2(10) . 2_756
N5 C84 C85 89.5(12) . 2_756
C82 C84 C85 38.2(9) 2_756 2_756
C81 C84 C83 51.6(10) . 2_756
C80 C84 C83 113.1(14) . 2_756
N5 C84 C83 88.1(11) . 2_756
C82 C84 C83 44.9(9) 2_756 2_756
C85 C84 C83 71.6(10) 2_756 2_756
C82 C85 N5 63.8(13) . .
C82 C85 C81 119.6(19) . .
N5 C85 C81 58.2(10) . .
C82 C85 C80 95.4(15) . 2_756
N5 C85 C80 112.1(13) . 2_756
C81 C85 C80 91.4(14) . 2_756
C82 C85 C84 51.7(11) . 2_756
N5 C85 C84 89.5(11) . 2_756
C81 C85 C84 111.4(14) . 2_756
C80 C85 C84 43.8(9) 2_756 2_756
Cl2 C86 Cl3 109.2(13) . .
Cl2 C86 H86A 109.8 . .
Cl3 C86 H86A 109.8 . .
Cl2 C86 H86B 109.8 . .
Cl3 C86 H86B 109.8 . .
H86A C86 H86B 108.3 . .
C88 C87 H87A 109.5 . .
C88 C87 H87B 109.5 . .
H87A C87 H87B 109.5 . .
C88 C87 H87C 109.5 . .
H87A C87 H87C 109.5 . .
H87B C87 H87C 109.5 . .
O4 C88 C87 105.6(15) . .
O4 C88 H88A 110.6 . .
C87 C88 H88A 110.6 . .
O4 C88 H88B 110.6 . .
C87 C88 H88B 110.6 . .
H88A C88 H88B 108.8 . .
O4 C89 C90 108.9(10) . .
O4 C89 H89A 109.9 . .
C90 C89 H89A 109.9 . .
O4 C89 H89B 109.9 . .
C90 C89 H89B 109.9 . .
H89A C89 H89B 108.3 . .
C89 C90 H90A 109.5 . .
C89 C90 H90B 109.5 . .
H90A C90 H90B 109.5 . .
C89 C90 H90C 109.5 . .
H90A C90 H90C 109.5 . .
H90B C90 H90C 109.5 . .
C92 C91 H91A 109.5 . .
C92 C91 H91B 109.5 . .
H91A C91 H91B 109.5 . .
C92 C91 H91C 109.5 . .
H91A C91 H91C 109.5 . .
H91B C91 H91C 109.5 . .
O5 C92 C91 115.3(13) . .
O5 C92 H92A 108.4 . .
C91 C92 H92A 108.4 . .
O5 C92 H92B 108.4 . .
C91 C92 H92B 108.4 . .
H92A C92 H92B 107.5 . .
O5 C93 C94 112.6(12) . .
O5 C93 H93A 109.1 . .
C94 C93 H93A 109.1 . .
O5 C93 H93B 109.1 . .
C94 C93 H93B 109.1 . .
H93A C93 H93B 107.8 . .
C93 C94 H94A 109.5 . .
C93 C94 H94B 109.5 . .
H94A C94 H94B 109.5 . .
C93 C94 H94C 109.5 . .
H94A C94 H94C 109.5 . .
H94B C94 H94C 109.5 . .

loop_
_geom_bond_atom_site_label_1
_geom_bond_atom_site_label_2
_geom_bond_distance
_geom_bond_site_symmetry_2
Rh1 C47 1.816(7) .
Rh1 P1 2.316(2) 2_756
Rh1 P2 2.326(2) .
Rh1 Cl1 2.3522(18) .
Zn1 N1 2.053(5) .
Zn1 N3 2.054(5) .
Zn1 N2 2.064(6) .
Zn1 N4 2.077(6) .
Zn1 N5 2.245(5) .
Cl2 C86 1.53(2) .
Cl3 C86 1.90(2) .
P1 C68 1.788(9) .
P1 C74 1.794(8) .
P1 C67 1.820(7) .
P1 Rh1 2.316(2) 2_756
P2 C48 1.803(8) .
P2 C46 1.805(7) .
P2 C54 1.824(8) .
O1 C42 1.382(8) .
O1 C45 1.444(8) .
O2 C47 1.135(8) .
O3 C63 1.372(8) .
O3 C66 1.417(8) .
O4 C88 1.341(19) .
O4 C89 1.445(15) .
O5 C93 1.396(15) .
O5 C92 1.417(17) .
N1 C1 1.368(8) .
N1 C18 1.390(8) .
N2 C6 1.361(8) .
N2 C3 1.393(8) .
N3 C8 1.376(8) .
N3 C11 1.391(8) .
N4 C13 1.372(8) .
N4 C16 1.373(8) .
N5 C82 1.455(19) .
N5 C81 1.467(18) .
N5 C80 1.470(18) .
N5 C84 1.49(2) .
N5 C85 1.49(2) .
N5 C83 1.50(2) .
C1 C2 1.369(9) .
C1 C20 1.445(9) .
C2 C3 1.409(9) .
C2 C21 1.488(9) .
C3 C4 1.394(9) .
C4 C5 1.358(9) .
C4 H4 0.9500 .
C5 C6 1.440(10) .
C5 H5 0.9500 .
C6 C7 1.415(9) .
C7 C8 1.388(9) .
C7 C39 1.489(9) .
C8 C9 1.471(9) .
C9 C10 1.324(10) .
C9 H9 0.9500 .
C10 C11 1.437(9) .
C10 H10 0.9500 .
C11 C12 1.374(9) .
C12 C13 1.409(9) .
C12 C30 1.514(9) .
C13 C14 1.424(10) .
C14 C15 1.349(9) .
C14 H14 0.9500 .
C15 C16 1.421(9) .
C15 H15 0.9500 .
C16 C17 1.406(9) .
C17 C18 1.389(10) .
C17 C60 1.477(9) .
C18 C19 1.465(9) .
C19 C20 1.335(10) .
C19 H19 0.9500 .
C20 H20 0.9500 .
C21 C22 1.381(10) .
C21 C26 1.391(10) .
C22 C23 1.415(11) .
C22 C27 1.502(11) .
C23 C24 1.328(11) .
C23 H23 0.9500 .
C24 C25 1.368(11) .
C24 C28 1.532(10) .
C25 C26 1.387(10) .
C25 H25 0.9500 .
C26 C29 1.478(11) .
C27 H27A 0.9800 .
C27 H27B 0.9800 .
C27 H27C 0.9800 .
C28 H28A 0.9800 .
C28 H28B 0.9800 .
C28 H28C 0.9800 .
C29 H29A 0.9800 .
C29 H29B 0.9800 .
C29 H29C 0.9800 .
C30 C31 1.369(10) .
C30 C35 1.411(10) .
C31 C32 1.427(10) .
C31 C36 1.506(11) .
C32 C33 1.368(10) .
C32 H32 0.9500 .
C33 C34 1.381(11) .
C33 C37 1.531(10) .
C34 C35 1.376(10) .
C34 H34 0.9500 .
C35 C38 1.519(11) .
C36 H36A 0.9800 .
C36 H36B 0.9800 .
C36 H36C 0.9800 .
C37 H37A 0.9800 .
C37 H37B 0.9800 .
C37 H37C 0.9800 .
C38 H38A 0.9800 .
C38 H38B 0.9800 .
C38 H38C 0.9800 .
C39 C44 1.364(10) .
C39 C40 1.383(10) .
C40 C41 1.397(9) .
C40 H40 0.9500 .
C41 C42 1.369(10) .
C41 H41 0.9500 .
C42 C43 1.387(10) .
C43 C44 1.388(9) .
C43 H43 0.9500 .
C44 H44 0.9500 .
C45 C46 1.522(9) .
C45 H45 0.9500 .
C46 H46 0.9500 .
C48 C49 1.370(10) .
C48 C53 1.402(11) .
C49 C50 1.375(11) .
C49 H49 0.9500 .
C50 C51 1.358(13) .
C50 H50 0.9500 .
C51 C52 1.411(12) .
C51 H51 0.9500 .
C52 C53 1.348(11) .
C52 H52 0.9500 .
C53 H53 0.9500 .
C54 C59 1.370(10) .
C54 C55 1.371(11) .
C55 C56 1.410(11) .
C55 H55 0.9500 .
C56 C57 1.353(12) .
C56 H56 0.9500 .
C57 C58 1.407(12) .
C57 H57 0.9500 .
C58 C59 1.384(10) .
C58 H58 0.9500 .
C59 H59 0.9500 .
C60 C65 1.357(10) .
C60 C61 1.394(10) .
C61 C62 1.405(9) .
C61 H61 0.9500 .
C62 C63 1.374(10) .
C62 H62 0.9500 .
C63 C64 1.383(10) .
C64 C65 1.389(10) .
C64 H64 0.9500 .
C65 H65 0.9500 .
C66 C67 1.509(10) .
C66 H66 0.9500 .
C67 H67 0.9500 .
C68 C69 1.396(11) .
C68 C73 1.397(12) .
C69 C70 1.435(12) .
C69 H69 0.9500 .
C70 C71 1.359(15) .
C70 H70 0.9500 .
C71 C72 1.389(16) .
C71 H71 0.9500 .
C72 C73 1.422(14) .
C72 H72 0.9500 .
C73 H73 0.9500 .
C74 C79 1.377(10) .
C74 C75 1.410(9) .
C75 C76 1.357(10) .
C75 H75 0.9500 .
C76 C77 1.387(10) .
C76 H76 0.9500 .
C77 C78 1.377(10) .
C77 H77 0.9500 .
C78 C79 1.385(10) .
C78 H78 0.9500 .
C79 H79 0.9500 .
C80 C84 1.38(2) .
C80 C83 1.42(3) .
C80 C85 1.58(2) 2_756
C81 C84 1.33(2) .
C81 C85 1.53(3) .
C81 C83 1.60(2) 2_756
C82 C85 1.23(2) .
C82 C83 1.44(2) .
C82 C84 1.56(2) 2_756
C83 C81 1.60(2) 2_756
C83 C84 2.04(3) 2_756
C84 C82 1.56(2) 2_756
C84 C85 1.99(3) 2_756
C84 C83 2.04(3) 2_756
C85 C80 1.58(2) 2_756
C85 C84 1.99(3) 2_756
C86 H86A 0.9900 .
C86 H86B 0.9900 .
C87 C88 1.48(2) .
C87 H87A 0.9800 .
C87 H87B 0.9800 .
C87 H87C 0.9800 .
C88 H88A 0.9900 .
C88 H88B 0.9900 .
C89 C90 1.581(16) .
C89 H89A 0.9900 .
C89 H89B 0.9900 .
C90 H90A 0.9800 .
C90 H90B 0.9800 .
C90 H90C 0.9800 .
C91 C92 1.49(2) .
C91 H91A 0.9800 .
C91 H91B 0.9800 .
C91 H91C 0.9800 .
C92 H92A 0.9900 .
C92 H92B 0.9900 .
C93 C94 1.48(2) .
C93 H93A 0.9900 .
C93 H93B 0.9900 .
C94 H94A 0.9800 .
C94 H94B 0.9800 .
C94 H94C 0.9800 .
